data_4511551
loop_
_publ_author_name
'Han, Zheng-Bo'
'Cheng, Xiao-Ning'
'Chen, Xiao-Ming'

_publ_section_title
;
 Effect of the Size of Aromatic Chelate Ligands on the Frameworks of Metal
 Dicarboxylate Polymers:&#x2009; From Helical Chains to 2-D Networks
;
_journal_issue 2
_journal_name_full 'Crystal Growth &amp; Design'
_journal_page_first 695
_journal_paper_doi 10.1021/cg049834+
_journal_volume 5
_journal_year 2005
_chemical_formula_sum 'C56 H38 N8 Ni2 O13'
_chemical_formula_weight 1148.36
_chemical_name_systematic
; 
 ? 
;
_space_group_IT_number 14
_symmetry_cell_setting monoclinic
_symmetry_space_group_name_Hall '-P 2yn'
_symmetry_space_group_name_H-M 'P 1 21/n 1'
_atom_sites_solution_hydrogens geom
_atom_sites_solution_primary direct
_atom_sites_solution_secondary difmap
_audit_creation_method SHELXL-97
_cell_angle_alpha 90.00
_cell_angle_beta 110.772(2)
_cell_angle_gamma 90.00
_cell_formula_units_Z 4
_cell_length_a 16.2122(14)
_cell_length_b 16.0154(14)
_cell_length_c 20.1031(16)
_cell_measurement_temperature 293(2)
_cell_volume 4880.4(7)
_computing_cell_refinement 'Bruker SMART'
_computing_data_collection 'Bruker SMART'
_computing_data_reduction 'Bruker SHELXTL'
_computing_molecular_graphics 'Bruker SHELXTL'
_computing_publication_material 'Bruker SHELXTL'
_computing_structure_refinement 'SHELXL-97 (Sheldrick, 1997)'
_computing_structure_solution 'SHELXS-97 (Sheldrick, 1990)'
_diffrn_ambient_temperature 293(2)
_diffrn_measured_fraction_theta_full 0.927
_diffrn_measured_fraction_theta_max 0.927
_diffrn_measurement_device_type 'CCD area detector'
_diffrn_measurement_method 'omega scans'
_diffrn_radiation_monochromator graphite
_diffrn_radiation_source 'fine-focus sealed tube'
_diffrn_radiation_type MoK\a
_diffrn_radiation_wavelength 0.71073
_diffrn_reflns_av_R_equivalents 0.0484
_diffrn_reflns_av_sigmaI/netI 0.0668
_diffrn_reflns_limit_h_max 20
_diffrn_reflns_limit_h_min -21
_diffrn_reflns_limit_k_max 21
_diffrn_reflns_limit_k_min -16
_diffrn_reflns_limit_l_max 22
_diffrn_reflns_limit_l_min -26
_diffrn_reflns_number 28966
_diffrn_reflns_theta_full 28.29
_diffrn_reflns_theta_max 28.29
_diffrn_reflns_theta_min 1.39
_exptl_absorpt_coefficient_mu 0.851
_exptl_absorpt_correction_T_max 0.9507
_exptl_absorpt_correction_T_min 0.8618
_exptl_absorpt_correction_type integration
_exptl_crystal_colour green
_exptl_crystal_density_diffrn 1.563
_exptl_crystal_density_method 'not measured'
_exptl_crystal_description Block
_exptl_crystal_F_000 2360
_exptl_crystal_size_max 0.18
_exptl_crystal_size_mid 0.13
_exptl_crystal_size_min 0.06
_refine_diff_density_max 0.979
_refine_diff_density_min -0.985
_refine_diff_density_rms 0.101
_refine_ls_extinction_method none
_refine_ls_goodness_of_fit_ref 1.024
_refine_ls_hydrogen_treatment mixed
_refine_ls_matrix_type full
_refine_ls_number_parameters 712
_refine_ls_number_reflns 11248
_refine_ls_number_restraints 0
_refine_ls_restrained_S_all 1.024
_refine_ls_R_factor_all 0.0772
_refine_ls_R_factor_gt 0.0559
_refine_ls_shift/su_max 0.000
_refine_ls_shift/su_mean 0.000
_refine_ls_structure_factor_coef Fsqd
_refine_ls_weighting_details 'calc w=1/[\s^2^(Fo^2^)+(0.0795P)^2^+1.8257P] where P=(Fo^2^+2Fc^2^)/3'
_refine_ls_weighting_scheme calc
_refine_ls_wR_factor_gt 0.1391
_refine_ls_wR_factor_ref 0.1503
_reflns_number_gt 8507
_reflns_number_total 11248
_reflns_threshold_expression >2sigma(I)
_cod_data_source_file cg049834%2Bsi20040810_114611.cif
_cod_data_source_block compound_4
_cod_depositor_comments
;
The following automatic conversions were performed:

'_symmetry_cell_setting' value 'Monoclinic' changed to 'monoclinic'
according to
/usr/data/users/saulius/automatic-downloads/retrospective/ACS/lib/dictionaries/cif_core.dic
dictionary named 'cif_core.dic' version 2.4.2 from 2011-04-26.

Automatic conversion script
Id: cif_fix_values 2281 2013-09-26 08:29:07Z andrius 
;
_cod_original_sg_symbol_H-M P2(1)/n
_cod_database_code 4511551

loop_
_symmetry_equiv_pos_as_xyz
'x, y, z'
'-x+1/2, y+1/2, -z+1/2'
'-x, -y, -z'
'x-1/2, -y-1/2, z-1/2'

loop_
_atom_site_label
_atom_site_type_symbol
_atom_site_fract_x
_atom_site_fract_y
_atom_site_fract_z
_atom_site_U_iso_or_equiv
_atom_site_adp_type
_atom_site_occupancy
_atom_site_symmetry_multiplicity
_atom_site_calc_flag
_atom_site_refinement_flags
Ni1 Ni 0.33441(2) 0.09164(2) 0.23101(2) 0.01566(11) Uani 1 1 d .
Ni2 Ni 0.33543(2) 0.15562(2) 0.06686(2) 0.01522(11) Uani 1 1 d .
C1 C 0.1368(2) 0.1143(2) 0.19098(18) 0.0213(7) Uani 1 1 d .
C2 C 0.0574(2) 0.0989(2) 0.21127(18) 0.0233(7) Uani 1 1 d .
C3 C 0.0005(2) 0.1634(2) 0.2098(2) 0.0319(9) Uani 1 1 d .
H3A H 0.0066 0.2144 0.1901 0.038 Uiso 1 1 calc R
C4 C -0.0663(2) 0.1527(3) 0.2379(2) 0.0395(10) Uani 1 1 d .
H4A H -0.1038 0.1966 0.2380 0.047 Uiso 1 1 calc R
C5 C -0.0757(2) 0.0766(3) 0.2651(2) 0.0371(10) Uani 1 1 d .
C6 C -0.0226(2) 0.0093(3) 0.2631(2) 0.0377(10) Uani 1 1 d .
H6A H -0.0320 -0.0430 0.2793 0.045 Uiso 1 1 calc R
C7 C 0.0443(2) 0.0214(2) 0.2367(2) 0.0307(8) Uani 1 1 d .
H7A H 0.0811 -0.0229 0.2360 0.037 Uiso 1 1 calc R
C8 C -0.2206(2) 0.0844(3) 0.2742(2) 0.0330(9) Uani 1 1 d .
C9 C -0.2631(2) 0.0920(2) 0.3220(2) 0.0307(9) Uani 1 1 d .
H9A H -0.2312 0.0890 0.3706 0.037 Uiso 1 1 calc R
C10 C -0.3538(2) 0.1040(2) 0.29785(18) 0.0232(7) Uani 1 1 d .
H10A H -0.3824 0.1086 0.3304 0.028 Uiso 1 1 calc R
C11 C -0.4021(2) 0.10923(19) 0.22566(17) 0.0183(6) Uani 1 1 d .
C12 C -0.3571(2) 0.1049(2) 0.17827(18) 0.0238(7) Uani 1 1 d .
H12A H -0.3884 0.1106 0.1298 0.029 Uiso 1 1 calc R
C13 C -0.2669(2) 0.0922(2) 0.2017(2) 0.0308(9) Uani 1 1 d .
H13A H -0.2378 0.0890 0.1694 0.037 Uiso 1 1 calc R
C14 C -0.5011(2) 0.11726(19) 0.19947(17) 0.0173(6) Uani 1 1 d .
C15 C 0.3713(2) -0.0696(2) 0.32033(19) 0.0243(7) Uani 1 1 d .
H15A H 0.3662 -0.0971 0.2783 0.029 Uiso 1 1 calc R
C16 C 0.3858(2) -0.1171(2) 0.38168(19) 0.0271(8) Uani 1 1 d .
H16A H 0.3897 -0.1750 0.3803 0.033 Uiso 1 1 calc R
C17 C 0.3941(2) -0.0773(2) 0.44384(19) 0.0280(8) Uani 1 1 d .
H17A H 0.4049 -0.1078 0.4854 0.034 Uiso 1 1 calc R
C18 C 0.3862(2) 0.0102(2) 0.44451(17) 0.0226(7) Uani 1 1 d .
C19 C 0.3904(2) 0.0567(2) 0.50744(18) 0.0251(7) Uani 1 1 d .
C20 C 0.4090(3) 0.0595(3) 0.6249(2) 0.0415(10) Uani 1 1 d .
H20A H 0.4205 0.0332 0.6686 0.050 Uiso 1 1 calc R
C21 C 0.3950(3) 0.1455(3) 0.6202(2) 0.0364(9) Uani 1 1 d .
H21A H 0.3961 0.1742 0.6607 0.044 Uiso 1 1 calc R
C22 C 0.3785(2) 0.1438(2) 0.50402(18) 0.0232(7) Uani 1 1 d .
C23 C 0.3625(2) 0.1875(2) 0.43726(18) 0.0215(7) Uani 1 1 d .
C24 C 0.3491(2) 0.2740(2) 0.43015(19) 0.0254(7) Uani 1 1 d .
H24A H 0.3512 0.3063 0.4692 0.030 Uiso 1 1 calc R
C25 C 0.3328(2) 0.3106(2) 0.3649(2) 0.0288(8) Uani 1 1 d .
H25A H 0.3239 0.3679 0.3593 0.035 Uiso 1 1 calc R
C26 C 0.3297(2) 0.2613(2) 0.30753(19) 0.0262(8) Uani 1 1 d .
H26A H 0.3185 0.2870 0.2637 0.031 Uiso 1 1 calc R
C27 C 0.35876(19) 0.1424(2) 0.37677(17) 0.0191(7) Uani 1 1 d .
C28 C 0.3713(2) 0.0524(2) 0.38076(17) 0.0191(7) Uani 1 1 d .
C29 C 0.3540(2) 0.3370(2) 0.09949(18) 0.0209(7) Uani 1 1 d .
C30 C 0.3590(2) 0.42472(19) 0.07421(17) 0.0198(7) Uani 1 1 d .
C31 C 0.3289(2) 0.4909(2) 0.10361(17) 0.0209(7) Uani 1 1 d .
H31A H 0.3053 0.4805 0.1387 0.025 Uiso 1 1 calc R
C32 C 0.3333(2) 0.5723(2) 0.08186(17) 0.0215(7) Uani 1 1 d .
H32A H 0.3125 0.6162 0.1019 0.026 Uiso 1 1 calc R
C33 C 0.3686(2) 0.5872(2) 0.03040(18) 0.0230(7) Uani 1 1 d .
C34 C 0.3975(2) 0.5216(2) -0.00136(18) 0.0246(7) Uani 1 1 d .
H34A H 0.4200 0.5320 -0.0372 0.030 Uiso 1 1 calc R
C35 C 0.3922(2) 0.4407(2) 0.02109(18) 0.0226(7) Uani 1 1 d .
H35A H 0.4114 0.3966 0.0001 0.027 Uiso 1 1 calc R
C36 C 0.3601(2) 0.7388(2) 0.03223(18) 0.0236(7) Uani 1 1 d .
C37 C 0.3927(2) 0.7552(2) 0.10459(18) 0.0240(7) Uani 1 1 d .
H37A H 0.4250 0.7151 0.1367 0.029 Uiso 1 1 calc R
C38 C 0.3763(2) 0.8323(2) 0.12802(18) 0.0223(7) Uani 1 1 d .
H38A H 0.3968 0.8433 0.1766 0.027 Uiso 1 1 calc R
C39 C 0.3299(2) 0.89377(19) 0.08077(17) 0.0183(6) Uani 1 1 d .
C40 C 0.2994(2) 0.8764(2) 0.00826(18) 0.0227(7) Uani 1 1 d .
H40A H 0.2696 0.9174 -0.0241 0.027 Uiso 1 1 calc R
C41 C 0.3131(2) 0.7986(2) -0.01607(18) 0.0243(7) Uani 1 1 d .
H41A H 0.2908 0.7867 -0.0645 0.029 Uiso 1 1 calc R
C42 C 0.31801(19) 0.98002(19) 0.10630(17) 0.0186(7) Uani 1 1 d .
C43 C 0.4486(2) 0.1010(2) -0.01856(19) 0.0253(7) Uani 1 1 d .
H43A H 0.4930 0.0920 0.0252 0.030 Uiso 1 1 calc R
C44 C 0.4651(2) 0.0813(2) -0.0804(2) 0.0325(9) Uani 1 1 d .
H44A H 0.5186 0.0574 -0.0775 0.039 Uiso 1 1 calc R
C45 C 0.4018(2) 0.0974(2) -0.1452(2) 0.0298(8) Uani 1 1 d .
H45A H 0.4123 0.0860 -0.1868 0.036 Uiso 1 1 calc R
C46 C 0.3212(2) 0.1312(2) -0.14819(18) 0.0229(7) Uani 1 1 d .
C47 C 0.2492(2) 0.1483(2) -0.21446(18) 0.0261(8) Uani 1 1 d .
C48 C 0.1958(3) 0.1502(2) -0.3350(2) 0.0378(10) Uani 1 1 d .
H48A H 0.2028 0.1421 -0.3785 0.045 Uiso 1 1 calc R
C49 C 0.1150(3) 0.1774(2) -0.33470(19) 0.0340(9) Uani 1 1 d .
H49A H 0.0695 0.1861 -0.3780 0.041 Uiso 1 1 calc R
C50 C 0.1677(2) 0.1765(2) -0.21414(18) 0.0238(7) Uani 1 1 d .
C51 C 0.1553(2) 0.1909(2) -0.14722(18) 0.0233(7) Uani 1 1 d .
C52 C 0.0763(2) 0.2206(2) -0.1433(2) 0.0317(8) Uani 1 1 d .
H52A H 0.0286 0.2322 -0.1845 0.038 Uiso 1 1 calc R
C53 C 0.0703(2) 0.2325(3) -0.0778(2) 0.0343(9) Uani 1 1 d .
H53A H 0.0182 0.2527 -0.0742 0.041 Uiso 1 1 calc R
C54 C 0.1419(2) 0.2144(2) -0.0166(2) 0.0302(8) Uani 1 1 d .
H54A H 0.1361 0.2221 0.0274 0.036 Uiso 1 1 calc R
C55 C 0.2242(2) 0.17566(19) -0.08318(17) 0.0189(7) Uani 1 1 d .
C56 C 0.3087(2) 0.14542(19) -0.08403(17) 0.0189(7) Uani 1 1 d .
N1 N 0.36457(16) 0.01326(17) 0.31929(14) 0.0187(6) Uani 1 1 d .
N2 N 0.34193(17) 0.17869(17) 0.31188(14) 0.0196(6) Uani 1 1 d .
N3 N 0.4062(2) 0.0138(2) 0.56869(16) 0.0345(8) Uani 1 1 d .
N4 N 0.3805(2) 0.1884(2) 0.56101(16) 0.0309(7) Uani 1 1 d .
N5 N 0.37216(17) 0.13201(17) -0.01971(14) 0.0198(6) Uani 1 1 d .
N6 N 0.21805(17) 0.18670(17) -0.01840(14) 0.0202(6) Uani 1 1 d .
N7 N 0.2636(2) 0.1352(2) -0.27602(16) 0.0343(8) Uani 1 1 d .
N8 N 0.0999(2) 0.19149(19) -0.27512(15) 0.0304(7) Uani 1 1 d .
O1 O 0.20279(14) 0.06854(15) 0.21893(13) 0.0254(5) Uani 1 1 d .
O2 O 0.13298(15) 0.17341(16) 0.14858(13) 0.0296(6) Uani 1 1 d .
O3 O -0.13224(16) 0.0642(2) 0.30292(15) 0.0565(10) Uani 1 1 d .
O4 O -0.53624(14) 0.11520(15) 0.24613(12) 0.0215(5) Uani 1 1 d .
O5 O -0.54026(14) 0.12320(14) 0.13339(11) 0.0205(5) Uani 1 1 d .
O6 O 0.33157(18) 0.32851(14) 0.15291(13) 0.0319(6) Uani 1 1 d .
O7 O 0.37183(15) 0.27856(14) 0.06535(12) 0.0237(5) Uani 1 1 d .
O8 O 0.37622(19) 0.66532(14) 0.00296(13) 0.0311(6) Uani 1 1 d .
O9 O 0.33769(15) 0.98912(14) 0.17192(12) 0.0216(5) Uani 1 1 d .
O10 O 0.29004(15) 1.03505(13) 0.05899(12) 0.0235(5) Uani 1 1 d .
O1W O 0.29179(13) 0.17800(13) 0.14944(11) 0.0180(5) Uani 1 1 d .
H1WA H 0.2278 0.1785 0.1310 0.022 Uiso 1 1 calc R
H1WB H 0.3116 0.2330 0.1687 0.022 Uiso 1 1 calc R
O2W O -0.0022(4) 0.1131(4) 0.0228(3) 0.150(2) Uani 1 1 d .
H2WA H 0.0032 0.0885 0.0616 0.180 Uiso 1 1 d R
H2WB H -0.0533 0.1222 -0.0077 0.180 Uiso 1 1 d R
O3W O 0.1056(4) 1.0212(4) -0.0309(4) 0.185(3) Uani 1 1 d .
H3WA H 0.0743 0.9814 -0.0249 0.222 Uiso 1 1 d R
H3WB H 0.0832 1.0567 -0.0638 0.222 Uiso 1 1 d R

loop_
_atom_site_aniso_label
_atom_site_aniso_U_11
_atom_site_aniso_U_22
_atom_site_aniso_U_33
_atom_site_aniso_U_23
_atom_site_aniso_U_13
_atom_site_aniso_U_12
Ni1 0.01436(19) 0.0161(2) 0.0181(2) 0.00105(16) 0.00769(16) 0.00082(15)
Ni2 0.0150(2) 0.0147(2) 0.0168(2) 0.00070(15) 0.00684(16) 0.00111(15)
C1 0.0172(15) 0.0244(17) 0.0220(17) 0.0012(14) 0.0066(13) -0.0015(13)
C2 0.0179(15) 0.0286(18) 0.0238(18) 0.0035(14) 0.0078(14) -0.0031(14)
C3 0.0234(17) 0.039(2) 0.037(2) 0.0141(17) 0.0150(16) 0.0045(16)
C4 0.0203(17) 0.055(3) 0.048(3) 0.015(2) 0.0173(18) 0.0127(18)
C5 0.0134(16) 0.070(3) 0.027(2) 0.0204(19) 0.0060(15) 0.0021(17)
C6 0.0224(17) 0.048(2) 0.041(2) 0.0217(19) 0.0081(17) -0.0067(17)
C7 0.0201(16) 0.034(2) 0.037(2) 0.0060(17) 0.0086(16) -0.0020(15)
C8 0.0131(15) 0.051(2) 0.034(2) 0.0189(18) 0.0079(15) 0.0019(16)
C9 0.0202(16) 0.048(2) 0.0229(19) 0.0142(16) 0.0060(14) -0.0014(16)
C10 0.0206(16) 0.0291(18) 0.0224(18) 0.0037(14) 0.0108(14) -0.0010(14)
C11 0.0153(14) 0.0174(15) 0.0222(17) 0.0022(13) 0.0064(13) -0.0008(12)
C12 0.0180(15) 0.0302(18) 0.0211(17) 0.0047(14) 0.0042(14) 0.0008(14)
C13 0.0190(16) 0.049(2) 0.030(2) 0.0100(17) 0.0158(15) 0.0032(16)
C14 0.0160(14) 0.0154(15) 0.0212(17) 0.0007(12) 0.0073(13) -0.0016(12)
C15 0.0256(17) 0.0217(17) 0.0258(19) -0.0005(14) 0.0093(15) 0.0010(14)
C16 0.0315(18) 0.0197(17) 0.0279(19) 0.0023(14) 0.0076(15) -0.0013(15)
C17 0.0293(18) 0.0268(18) 0.0266(19) 0.0070(15) 0.0084(15) -0.0038(15)
C18 0.0219(16) 0.0268(18) 0.0192(17) -0.0014(14) 0.0073(14) -0.0052(14)
C19 0.0232(17) 0.0315(19) 0.0205(18) 0.0007(15) 0.0076(14) -0.0072(15)
C20 0.057(3) 0.051(3) 0.020(2) -0.0069(18) 0.0179(19) -0.026(2)
C21 0.044(2) 0.047(2) 0.024(2) -0.0115(17) 0.0194(18) -0.0193(19)
C22 0.0204(16) 0.0307(19) 0.0220(18) -0.0038(14) 0.0118(14) -0.0046(14)
C23 0.0170(15) 0.0264(17) 0.0235(18) -0.0024(14) 0.0101(13) -0.0032(13)
C24 0.0262(17) 0.0244(17) 0.0293(19) -0.0062(15) 0.0146(15) -0.0027(14)
C25 0.0319(19) 0.0206(17) 0.040(2) -0.0032(15) 0.0199(17) 0.0028(15)
C26 0.0275(17) 0.0235(17) 0.031(2) 0.0032(15) 0.0141(16) 0.0021(14)
C27 0.0126(14) 0.0240(17) 0.0221(17) 0.0001(13) 0.0078(13) 0.0005(12)
C28 0.0143(14) 0.0207(16) 0.0227(17) -0.0005(13) 0.0070(13) -0.0003(12)
C29 0.0193(15) 0.0178(16) 0.0241(18) 0.0010(13) 0.0058(14) -0.0029(13)
C30 0.0195(15) 0.0169(15) 0.0224(17) 0.0004(13) 0.0065(13) -0.0019(13)
C31 0.0197(15) 0.0212(16) 0.0231(18) 0.0026(13) 0.0093(14) 0.0014(13)
C32 0.0237(16) 0.0170(16) 0.0249(18) -0.0003(13) 0.0099(14) 0.0034(13)
C33 0.0292(17) 0.0144(15) 0.0222(18) 0.0026(13) 0.0053(14) 0.0024(13)
C34 0.0315(18) 0.0207(17) 0.0249(18) 0.0032(14) 0.0140(15) 0.0027(14)
C35 0.0287(17) 0.0151(15) 0.0262(18) -0.0019(13) 0.0124(15) 0.0019(14)
C36 0.0355(19) 0.0142(15) 0.0243(18) -0.0001(13) 0.0144(15) 0.0012(14)
C37 0.0324(18) 0.0188(16) 0.0200(17) 0.0023(13) 0.0082(15) 0.0033(14)
C38 0.0285(17) 0.0206(16) 0.0169(17) 0.0005(13) 0.0070(14) 0.0006(14)
C39 0.0205(15) 0.0159(15) 0.0194(17) -0.0003(12) 0.0082(13) -0.0022(12)
C40 0.0277(17) 0.0191(16) 0.0199(17) 0.0039(13) 0.0065(14) 0.0020(14)
C41 0.0366(19) 0.0193(17) 0.0166(17) 0.0003(13) 0.0088(15) -0.0014(15)
C42 0.0135(14) 0.0167(15) 0.0250(18) -0.0003(13) 0.0062(13) -0.0010(12)
C43 0.0197(16) 0.034(2) 0.0224(18) -0.0001(15) 0.0074(14) 0.0036(14)
C44 0.0284(18) 0.041(2) 0.034(2) 0.0001(17) 0.0187(17) 0.0087(17)
C45 0.0336(19) 0.036(2) 0.0258(19) -0.0004(16) 0.0184(16) 0.0024(16)
C46 0.0278(17) 0.0229(17) 0.0211(18) -0.0009(14) 0.0126(14) -0.0009(14)
C47 0.0359(19) 0.0232(18) 0.0187(18) 0.0009(14) 0.0090(15) -0.0017(15)
C48 0.059(3) 0.034(2) 0.0185(19) 0.0000(16) 0.0104(18) -0.0083(19)
C49 0.044(2) 0.033(2) 0.0167(18) 0.0036(15) 0.0003(16) -0.0076(18)
C50 0.0288(18) 0.0184(16) 0.0207(18) 0.0030(13) 0.0046(14) -0.0033(14)
C51 0.0243(17) 0.0211(16) 0.0233(18) 0.0041(14) 0.0070(14) 0.0005(14)
C52 0.0208(17) 0.041(2) 0.029(2) 0.0093(17) 0.0032(15) 0.0041(16)
C53 0.0200(17) 0.049(2) 0.037(2) 0.0080(18) 0.0131(16) 0.0139(17)
C54 0.0273(18) 0.040(2) 0.0260(19) 0.0030(16) 0.0129(15) 0.0097(16)
C55 0.0205(15) 0.0139(15) 0.0226(17) 0.0016(12) 0.0081(13) -0.0002(12)
C56 0.0199(15) 0.0164(15) 0.0213(17) 0.0019(13) 0.0084(13) -0.0015(13)
N1 0.0150(12) 0.0219(14) 0.0203(14) -0.0010(11) 0.0076(11) -0.0009(11)
N2 0.0181(13) 0.0210(14) 0.0220(15) 0.0016(11) 0.0098(11) 0.0001(11)
N3 0.0440(19) 0.0367(18) 0.0227(17) -0.0005(14) 0.0118(14) -0.0142(15)
N4 0.0308(16) 0.0398(18) 0.0264(17) -0.0094(14) 0.0155(14) -0.0079(14)
N5 0.0180(13) 0.0214(14) 0.0212(15) -0.0017(11) 0.0085(11) -0.0009(11)
N6 0.0187(13) 0.0215(14) 0.0220(15) 0.0035(11) 0.0089(11) 0.0041(11)
N7 0.049(2) 0.0340(18) 0.0224(17) -0.0001(13) 0.0158(15) 0.0020(15)
N8 0.0353(17) 0.0294(16) 0.0193(16) 0.0031(13) 0.0007(13) -0.0047(14)
O1 0.0182(11) 0.0241(12) 0.0353(14) 0.0087(10) 0.0113(10) 0.0007(10)
O2 0.0207(12) 0.0348(14) 0.0378(15) 0.0154(11) 0.0158(11) 0.0071(10)
O3 0.0157(12) 0.115(3) 0.0416(17) 0.0437(18) 0.0142(12) 0.0131(15)
O4 0.0164(11) 0.0305(13) 0.0194(12) -0.0019(10) 0.0085(9) -0.0014(10)
O5 0.0143(10) 0.0290(12) 0.0184(12) -0.0002(10) 0.0060(9) 0.0012(9)
O6 0.0543(17) 0.0188(12) 0.0319(15) -0.0005(11) 0.0269(13) -0.0038(12)
O7 0.0292(12) 0.0157(11) 0.0315(14) -0.0016(10) 0.0174(11) -0.0015(10)
O8 0.0600(17) 0.0155(11) 0.0238(13) 0.0032(10) 0.0224(13) 0.0050(12)
O9 0.0274(12) 0.0196(11) 0.0194(12) -0.0017(9) 0.0102(10) 0.0006(10)
O10 0.0299(12) 0.0133(11) 0.0237(13) 0.0011(9) 0.0052(10) -0.0010(10)
O1W 0.0157(10) 0.0183(11) 0.0209(12) 0.0011(9) 0.0077(9) 0.0005(9)
O2W 0.117(5) 0.160(6) 0.151(6) 0.055(5) 0.022(4) 0.009(4)
O3W 0.128(5) 0.148(6) 0.245(8) 0.007(6) 0.024(5) -0.008(5)

loop_
_atom_type_symbol
_atom_type_description
_atom_type_scat_dispersion_real
_atom_type_scat_dispersion_imag
_atom_type_scat_source
C C 0.0033 0.0016 'International Tables Vol C Tables 4.2.6.8 and 6.1.1.4'
H H 0.0000 0.0000 'International Tables Vol C Tables 4.2.6.8 and 6.1.1.4'
N N 0.0061 0.0033 'International Tables Vol C Tables 4.2.6.8 and 6.1.1.4'
O O 0.0106 0.0060 'International Tables Vol C Tables 4.2.6.8 and 6.1.1.4'
Ni Ni 0.3393 1.1124 'International Tables Vol C Tables 4.2.6.8 and 6.1.1.4'

loop_
_geom_angle_atom_site_label_1
_geom_angle_atom_site_label_2
_geom_angle_atom_site_label_3
_geom_angle
_geom_angle_site_symmetry_1
_geom_angle_site_symmetry_3
O9 Ni1 O4 89.88(9) 1_545 1_655
O9 Ni1 O1W 98.46(9) 1_545 .
O4 Ni1 O1W 91.78(9) 1_655 .
O9 Ni1 N1 87.96(10) 1_545 .
O4 Ni1 N1 93.78(9) 1_655 .
O1W Ni1 N1 171.52(9) . .
O9 Ni1 O1 91.51(9) 1_545 .
O4 Ni1 O1 178.17(9) 1_655 .
O1W Ni1 O1 89.20(9) . .
N1 Ni1 O1 85.07(9) . .
O9 Ni1 N2 166.91(10) 1_545 .
O4 Ni1 N2 89.29(9) 1_655 .
O1W Ni1 N2 94.63(10) . .
N1 Ni1 N2 79.06(10) . .
O1 Ni1 N2 89.09(10) . .
O5 Ni2 O10 93.13(9) 1_655 1_545
O5 Ni2 O1W 93.30(9) 1_655 .
O10 Ni2 O1W 90.55(9) 1_545 .
O5 Ni2 O7 91.79(9) 1_655 .
O10 Ni2 O7 174.51(9) 1_545 .
O1W Ni2 O7 91.59(9) . .
O5 Ni2 N5 89.59(10) 1_655 .
O10 Ni2 N5 88.01(10) 1_545 .
O1W Ni2 N5 176.84(9) . .
O7 Ni2 N5 89.59(10) . .
O5 Ni2 N6 168.32(10) 1_655 .
O10 Ni2 N6 87.94(10) 1_545 .
O1W Ni2 N6 98.32(9) . .
O7 Ni2 N6 86.75(10) . .
N5 Ni2 N6 78.82(10) . .
O1 C1 O2 124.9(3) . .
O1 C1 C2 117.4(3) . .
O2 C1 C2 117.7(3) . .
C3 C2 C7 119.3(3) . .
C3 C2 C1 120.2(3) . .
C7 C2 C1 120.3(3) . .
C2 C3 C4 120.6(4) . .
C5 C4 C3 118.9(4) . .
C4 C5 C6 121.5(3) . .
C4 C5 O3 122.2(4) . .
C6 C5 O3 116.0(4) . .
C7 C6 C5 118.8(4) . .
C6 C7 C2 120.8(4) . .
C9 C8 O3 115.6(3) . .
C9 C8 C13 120.6(3) . .
O3 C8 C13 123.7(3) . .
C8 C9 C10 120.0(3) . .
C11 C10 C9 120.7(3) . .
C10 C11 C12 118.3(3) . .
C10 C11 C14 120.5(3) . .
C12 C11 C14 121.1(3) . .
C13 C12 C11 121.5(3) . .
C12 C13 C8 118.9(3) . .
O5 C14 O4 126.7(3) . .
O5 C14 C11 116.9(3) . .
O4 C14 C11 116.4(3) . .
N1 C15 C16 123.0(3) . .
C17 C16 C15 119.0(3) . .
C16 C17 C18 119.6(3) . .
C28 C18 C17 117.4(3) . .
C28 C18 C19 119.6(3) . .
C17 C18 C19 123.0(3) . .
N3 C19 C22 121.8(3) . .
N3 C19 C18 117.9(3) . .
C22 C19 C18 120.3(3) . .
N3 C20 C21 121.9(4) . .
N4 C21 C20 123.3(4) . .
N4 C22 C19 121.7(3) . .
N4 C22 C23 118.4(3) . .
C19 C22 C23 119.9(3) . .
C27 C23 C24 117.7(3) . .
C27 C23 C22 119.6(3) . .
C24 C23 C22 122.7(3) . .
C25 C24 C23 119.3(3) . .
C24 C25 C26 119.3(3) . .
N2 C26 C25 123.4(3) . .
N2 C27 C23 122.9(3) . .
N2 C27 C28 116.9(3) . .
C23 C27 C28 120.2(3) . .
N1 C28 C18 123.2(3) . .
N1 C28 C27 116.3(3) . .
C18 C28 C27 120.5(3) . .
O7 C29 O6 125.4(3) . .
O7 C29 C30 117.5(3) . .
O6 C29 C30 117.1(3) . .
C35 C30 C31 118.8(3) . .
C35 C30 C29 121.1(3) . .
C31 C30 C29 120.1(3) . .
C30 C31 C32 121.4(3) . .
C33 C32 C31 118.9(3) . .
C32 C33 O8 125.2(3) . .
C32 C33 C34 120.9(3) . .
O8 C33 C34 113.9(3) . .
C35 C34 C33 119.1(3) . .
C30 C35 C34 120.8(3) . .
O8 C36 C41 115.5(3) . .
O8 C36 C37 123.3(3) . .
C41 C36 C37 121.0(3) . .
C38 C37 C36 118.7(3) . .
C37 C38 C39 121.6(3) . .
C38 C39 C40 118.6(3) . .
C38 C39 C42 121.3(3) . .
C40 C39 C42 119.9(3) . .
C41 C40 C39 120.5(3) . .
C40 C41 C36 119.5(3) . .
O9 C42 O10 127.2(3) . .
O9 C42 C39 116.7(3) . .
O10 C42 C39 116.1(3) . .
N5 C43 C44 122.8(3) . .
C45 C44 C43 119.2(3) . .
C44 C45 C46 119.4(3) . .
C56 C46 C45 117.6(3) . .
C56 C46 C47 119.0(3) . .
C45 C46 C47 123.3(3) . .
N7 C47 C50 121.5(3) . .
N7 C47 C46 117.8(3) . .
C50 C47 C46 120.7(3) . .
N7 C48 C49 122.8(4) . .
N8 C49 C48 122.5(3) . .
N8 C50 C47 121.4(3) . .
N8 C50 C51 118.7(3) . .
C47 C50 C51 119.9(3) . .
C52 C51 C55 117.3(3) . .
C52 C51 C50 122.7(3) . .
C55 C51 C50 120.0(3) . .
C53 C52 C51 118.9(3) . .
C52 C53 C54 120.0(3) . .
N6 C54 C53 122.7(3) . .
N6 C55 C51 123.9(3) . .
N6 C55 C56 116.4(3) . .
C51 C55 C56 119.7(3) . .
N5 C56 C46 123.2(3) . .
N5 C56 C55 116.1(3) . .
C46 C56 C55 120.7(3) . .
C15 N1 C28 117.8(3) . .
C15 N1 Ni1 127.3(2) . .
C28 N1 Ni1 114.6(2) . .
C26 N2 C27 117.4(3) . .
C26 N2 Ni1 129.5(2) . .
C27 N2 Ni1 113.1(2) . .
C20 N3 C19 115.5(3) . .
C21 N4 C22 115.8(3) . .
C43 N5 C56 117.6(3) . .
C43 N5 Ni2 126.9(2) . .
C56 N5 Ni2 115.3(2) . .
C54 N6 C55 117.2(3) . .
C54 N6 Ni2 129.4(2) . .
C55 N6 Ni2 113.3(2) . .
C48 N7 C47 115.7(4) . .
C49 N8 C50 116.1(3) . .
C1 O1 Ni1 128.4(2) . .
C8 O3 C5 121.6(3) . .
C14 O4 Ni1 127.3(2) . 1_455
C14 O5 Ni2 136.0(2) . 1_455
C29 O7 Ni2 125.7(2) . .
C36 O8 C33 122.7(3) . .
C42 O9 Ni1 131.2(2) . 1_565
C42 O10 Ni2 125.3(2) . 1_565
Ni2 O1W Ni1 114.22(10) . .

loop_
_geom_bond_atom_site_label_1
_geom_bond_atom_site_label_2
_geom_bond_distance
_geom_bond_site_symmetry_2
Ni1 O9 2.038(2) 1_545
Ni1 O4 2.045(2) 1_655
Ni1 O1W 2.068(2) .
Ni1 N1 2.085(3) .
Ni1 O1 2.093(2) .
Ni1 N2 2.112(3) .
Ni2 O5 2.051(2) 1_655
Ni2 O10 2.052(2) 1_545
Ni2 O1W 2.054(2) .
Ni2 O7 2.059(2) .
Ni2 N5 2.064(3) .
Ni2 N6 2.120(3) .
C1 O1 1.253(4) .
C1 O2 1.261(4) .
C1 C2 1.503(4) .
C2 C3 1.377(5) .
C2 C7 1.388(5) .
C3 C4 1.398(5) .
C4 C5 1.365(6) .
C5 C6 1.389(6) .
C5 O3 1.397(4) .
C6 C7 1.380(5) .
C8 C9 1.372(5) .
C8 O3 1.380(4) .
C8 C13 1.389(5) .
C9 C10 1.389(5) .
C10 C11 1.386(5) .
C11 C12 1.392(5) .
C11 C14 1.507(4) .
C12 C13 1.383(4) .
C14 O5 1.256(4) .
C14 O4 1.259(4) .
C15 N1 1.331(4) .
C15 C16 1.396(5) .
C16 C17 1.366(5) .
C17 C18 1.408(5) .
C18 C28 1.392(4) .
C18 C19 1.449(5) .
C19 N3 1.353(4) .
C19 C22 1.406(5) .
C20 N3 1.334(5) .
C20 C21 1.394(6) .
C21 N4 1.320(5) .
C22 N4 1.341(4) .
C22 C23 1.453(5) .
C23 C27 1.397(5) .
C23 C24 1.402(5) .
C24 C25 1.374(5) .
C25 C26 1.384(5) .
C26 N2 1.336(4) .
C27 N2 1.365(4) .
C27 C28 1.454(4) .
C28 N1 1.355(4) .
C29 O7 1.254(4) .
C29 O6 1.257(4) .
C29 C30 1.505(4) .
C30 C35 1.381(5) .
C30 C31 1.384(4) .
C31 C32 1.385(4) .
C32 C33 1.369(5) .
C33 O8 1.391(4) .
C33 C34 1.394(5) .
C34 C35 1.384(4) .
C36 O8 1.381(4) .
C36 C41 1.385(5) .
C36 C37 1.385(5) .
C37 C38 1.380(5) .
C38 C39 1.390(4) .
C39 C40 1.391(4) .
C39 C42 1.509(4) .
C40 C41 1.384(5) .
C42 O9 1.251(4) .
C42 O10 1.257(4) .
C43 N5 1.327(4) .
C43 C44 1.399(5) .
C44 C45 1.367(5) .
C45 C46 1.396(5) .
C46 C56 1.393(5) .
C46 C47 1.452(5) .
C47 N7 1.354(5) .
C47 C50 1.399(5) .
C48 N7 1.321(5) .
C48 C49 1.382(6) .
C49 N8 1.324(5) .
C50 N8 1.346(4) .
C50 C51 1.448(5) .
C51 C52 1.394(5) .
C51 C55 1.394(4) .
C52 C53 1.368(5) .
C53 C54 1.389(5) .
C54 N6 1.325(4) .
C55 N6 1.353(4) .
C55 C56 1.460(4) .
C56 N5 1.354(4) .
O4 Ni1 2.045(2) 1_455
O5 Ni2 2.051(2) 1_455
O9 Ni1 2.038(2) 1_565
O10 Ni2 2.052(2) 1_565
